data_7027389
loop_
_publ_author_name
'Bustelo, Emilio'
'Jim\'enez-Tenorio, Manuel'
'Puerta, Ma Carmen'
'Valerga, Pedro'

_publ_contact_author
;
 M.Carmen Puerta 
 Departamento de Ciencia de los Materiales e
 Ingenieria Metalurgica y Quimica Inorganica
 Universidad de Cadiz
 Apartado 40. Puerto Real 11510.
 Spain
;
_publ_section_title
;
 Synthesis and characterization of new ruthenium(II) complexes containing
 diisopropylmethylphosphine
;
_journal_issue 14
_journal_name_full 'Journal of the Chemical Society, Dalton Transactions'
_journal_page_first 2399
_journal_paper_doi 10.1039/a902065i
_journal_year 1999
_chemical_formula_moiety 'C28 H45 Cl2 N O P2 Ru '
_chemical_formula_sum 'C28 H45 Cl2 N O P2 Ru'
_chemical_formula_weight 645.59
_space_group_IT_number 4
_symmetry_cell_setting monoclinic
_symmetry_Int_Tables_number 4
_symmetry_space_group_name_Hall 'P 2yb'
_symmetry_space_group_name_H-M 'P 1 21 1'
_audit_creation_date 'Tue Jan 20 14:57:18 1998'
_audit_creation_method 'from TEXRAY.INF file'
_cell_angle_alpha 90
_cell_angle_beta 104.65(3)
_cell_angle_gamma 90
_cell_formula_units_Z 2
_cell_length_a 9.204(4)
_cell_length_b 17.129(4)
_cell_length_c 10.041(4)
_cell_measurement_reflns_used 25
_cell_measurement_temperature 290.2
_cell_measurement_theta_max 15.5
_cell_measurement_theta_min 12.5
_cell_volume 1531.6(10)
_computing_cell_refinement 'MSC/AFC Diffractometer Control'
_computing_data_collection 'MSC/AFC Diffractometer Control'
_computing_data_reduction teXsan
_computing_publication_material teXsan
_computing_structure_refinement teXsan
_diffrn_ambient_temperature 290.2
_diffrn_measurement_device AFC6S
_diffrn_measurement_method 'omega/2-theta scans'
_diffrn_orient_matrix_UB_11 0.10353
_diffrn_orient_matrix_UB_12 -0.01155
_diffrn_orient_matrix_UB_13 0.05718
_diffrn_orient_matrix_UB_21 0.04338
_diffrn_orient_matrix_UB_22 0.03139
_diffrn_orient_matrix_UB_23 -0.06459
_diffrn_orient_matrix_UB_31 -0.00346
_diffrn_orient_matrix_UB_32 0.04785
_diffrn_orient_matrix_UB_33 0.05617
_diffrn_radiation_monochromator graphite
_diffrn_radiation_source 'X-ray tube'
_diffrn_radiation_type MoKalpha
_diffrn_radiation_wavelength 0.7107
_diffrn_reflns_av_R_equivalents 14.31
_diffrn_reflns_number 2915
_diffrn_reflns_theta_max 25.05
_diffrn_standards_decay_% -2.30
_diffrn_standards_interval_count 100
_diffrn_standards_number 3
_exptl_absorpt_coefficient_mu 0.801
_exptl_absorpt_correction_T_max 1.255
_exptl_absorpt_correction_T_min 0.862
_exptl_absorpt_correction_type refdelf
_exptl_absorpt_process_details Walker&Stuart_DIFABS
_exptl_crystal_colour yellow
_exptl_crystal_density_diffrn 1.400
_exptl_crystal_density_meas 0.000
_exptl_crystal_description prism
_exptl_crystal_F_000 672.00
_exptl_crystal_size_max 0.370
_exptl_crystal_size_mid 0.180
_exptl_crystal_size_min 0.100
_refine_diff_density_max -0.31
_refine_diff_density_min 0.48
_refine_ls_extinction_coef 0.00000
_refine_ls_extinction_method none
_refine_ls_goodness_of_fit_obs 1.273
_refine_ls_hydrogen_treatment noref
_refine_ls_matrix_type full
_refine_ls_number_parameters 315
_refine_ls_number_reflns 2452
_refine_ls_number_restraints 0
_refine_ls_R_factor_obs 0.0289
_refine_ls_shift/esd_max 0.2245
_refine_ls_structure_factor_coef F
_refine_ls_weighting_scheme sigma
_refine_ls_wR_factor_obs 0.0353
_reflns_number_observed 2452
_reflns_number_total 2915
_reflns_observed_criterion 3.00
_cod_data_source_file 902065Isup1.cif
_cod_data_source_block data
_cod_original_cell_volume 1531.4(9)
_cod_original_sg_symbol_H-M 'P 21       '
_cod_original_formula_sum 'C28 H45 Cl2 N O P2 Ru '
_cod_database_code 7027389

loop_
_symmetry_equiv_pos_as_xyz
'   +x,   +y,   +z'
'   -x,1/2+y,   -z'

loop_
_atom_site_aniso_label
_atom_site_aniso_U_11
_atom_site_aniso_U_22
_atom_site_aniso_U_33
_atom_site_aniso_U_12
_atom_site_aniso_U_13
_atom_site_aniso_U_23
Ru(1) 0.0226(2) 0.0255(2) 0.0246(2) 0.0004(2) 0.0015(1) -0.0005(3)
Cl(1) 0.0426(9) 0.0397(9) 0.0336(8) 0.0012(7) 0.0094(7) -0.0049(7)
Cl(2) 0.0296(8) 0.0464(10) 0.0428(10) -0.0088(7) 0.0048(7) 0.0002(8)
P(1) 0.0276(7) 0.0306(9) 0.0299(8) -0.0025(7) 0.0049(6) -0.0026(7)
P(2) 0.0342(8) 0.0295(9) 0.0291(9) 0.0012(7) 0.0017(7) 0.0004(7)
O(1) 0.051(3) 0.054(3) 0.045(3) 0.002(2) 0.006(2) -0.024(3)
N(1) 0.031(3) 0.028(3) 0.027(3) 0.002(2) 0.000(2) 0.002(2)
C(1) 0.026(3) 0.039(4) 0.030(3) -0.004(3) -0.003(2) 0.000(3)
C(2) 0.031(3) 0.030(3) 0.031(3) 0.000(3) 0.004(2) 0.005(3)
C(3) 0.041(4) 0.033(4) 0.028(3) 0.002(3) 0.008(3) 0.008(3)
C(4) 0.056(5) 0.040(4) 0.051(5) 0.010(4) 0.002(4) 0.008(4)
C(5) 0.093(6) 0.039(5) 0.052(5) 0.018(4) 0.014(5) 0.003(4)
C(6) 0.069(6) 0.054(5) 0.073(6) 0.037(4) 0.034(5) 0.030(5)
C(7) 0.040(4) 0.051(5) 0.061(5) 0.015(3) 0.011(4) 0.023(4)
C(8) 0.037(4) 0.043(4) 0.048(4) 0.007(3) 0.009(3) 0.015(3)
C(9) 0.028(3) 0.037(4) 0.027(3) 0.006(3) -0.003(3) 0.005(3)
C(10) 0.042(4) 0.041(4) 0.041(4) -0.004(3) 0.002(3) 0.002(3)
C(11) 0.054(5) 0.043(4) 0.056(5) 0.000(4) 0.006(4) -0.004(4)
C(12) 0.042(4) 0.072(6) 0.038(4) 0.001(4) 0.001(3) -0.017(4)
C(13) 0.035(4) 0.098(8) 0.030(4) 0.009(4) 0.006(3) -0.001(4)
C(14) 0.035(3) 0.053(5) 0.041(4) 0.005(3) 0.009(3) 0.010(4)
C(15) 0.047(4) 0.028(4) 0.059(5) -0.002(3) 0.013(3) 0.000(3)
C(16) 0.036(3) 0.041(4) 0.036(4) -0.006(3) 0.008(3) -0.001(3)
C(17) 0.034(3) 0.053(4) 0.048(4) -0.001(4) 0.014(3) -0.007(4)
C(18) 0.047(4) 0.071(5) 0.033(4) 0.008(4) 0.008(3) 0.007(4)
C(19) 0.028(3) 0.043(4) 0.040(4) -0.010(3) 0.005(3) -0.006(3)
C(20) 0.050(5) 0.085(7) 0.047(5) -0.012(5) -0.003(4) -0.014(5)
C(21) 0.032(4) 0.060(5) 0.060(5) -0.020(3) 0.004(3) -0.009(4)
C(22) 0.049(4) 0.032(4) 0.058(5) 0.001(3) 0.008(4) -0.001(3)
C(23) 0.041(4) 0.035(4) 0.039(4) 0.005(3) 0.001(3) -0.001(3)
C(24) 0.046(4) 0.060(5) 0.065(5) 0.027(4) 0.000(4) 0.024(4)
C(25) 0.045(4) 0.054(5) 0.059(5) 0.010(4) 0.011(4) -0.007(4)
C(26) 0.051(4) 0.037(4) 0.039(4) 0.005(3) 0.009(3) 0.009(3)
C(27) 0.087(6) 0.056(5) 0.061(5) -0.003(5) 0.035(5) 0.013(4)
C(28) 0.088(6) 0.063(5) 0.030(4) 0.007(5) 0.013(4) 0.001(4)

loop_
_atom_site_label
_atom_site_fract_x
_atom_site_fract_y
_atom_site_fract_z
_atom_site_U_iso_or_equiv
_atom_site_thermal_displace_type
Ru(1) 0.00186(4) 0.0103 0.22323(4) 0.0250(1) Uij
Cl(1) -0.0250(2) 0.09931(10) 0.4105(2) 0.0386(4) Uij
Cl(2) -0.2330(2) -0.0493(1) 0.2477(2) 0.0404(4) Uij
P(1) 0.2059(2) 0.09020(10) 0.2032(2) 0.0298(4) Uij
P(2) 0.1097(2) -0.09299(10) 0.3729(2) 0.0321(4) Uij
O(1) 0.0280(5) -0.0939(3) -0.0056(5) 0.051(2) Uij
N(1) -0.1459(5) 0.0966(3) 0.1068(5) 0.030(1) Uij
C(1) 0.0172(6) -0.0511(4) 0.0819(6) 0.034(2) Uij
C(2) -0.2406(6) 0.1100(4) -0.0105(6) 0.031(2) Uij
C(3) -0.3393(7) 0.1786(4) -0.0272(6) 0.034(2) Uij
C(4) -0.3065(9) 0.2431(4) 0.0575(8) 0.051(2) Uij
C(5) -0.407(1) 0.3035(5) 0.0468(9) 0.062(3) Uij
C(6) -0.5429(10) 0.3009(5) -0.0540(9) 0.062(3) Uij
C(7) -0.5751(8) 0.2396(5) -0.1408(8) 0.051(2) Uij
C(8) -0.4781(7) 0.1781(4) -0.1301(7) 0.043(2) Uij
C(9) -0.2558(7) 0.0557(4) -0.1279(7) 0.033(2) Uij
C(10) -0.2985(8) -0.0211(4) -0.1175(8) 0.043(2) Uij
C(11) -0.3209(9) -0.0700(4) -0.2301(8) 0.052(2) Uij
C(12) -0.2977(8) -0.0448(5) -0.3516(8) 0.052(2) Uij
C(13) -0.2513(7) 0.0301(6) -0.3619(7) 0.055(3) Uij
C(14) -0.2330(7) 0.0806(4) -0.2527(7) 0.043(2) Uij
C(15) 0.1561(8) 0.1934(4) 0.2052(8) 0.044(2) Uij
C(16) 0.2635(7) 0.0888(4) 0.0399(7) 0.038(2) Uij
C(17) 0.3490(6) 0.0169(6) 0.0166(6) 0.044(2) Uij
C(18) 0.1313(8) 0.1050(5) -0.0841(7) 0.051(2) Uij
C(19) 0.3878(7) 0.0875(4) 0.3362(7) 0.038(2) Uij
C(20) 0.3679(9) 0.1117(6) 0.4758(9) 0.063(3) Uij
C(21) 0.5137(7) 0.1339(5) 0.2987(8) 0.052(2) Uij
C(22) 0.0374(8) -0.1855(4) 0.2908(8) 0.047(2) Uij
C(23) 0.3132(8) -0.1133(4) 0.4192(7) 0.040(2) Uij
C(24) 0.3618(9) -0.1818(5) 0.5172(9) 0.059(3) Uij
C(25) 0.3713(8) -0.1242(5) 0.2949(8) 0.053(2) Uij
C(26) 0.0473(8) -0.0884(4) 0.5347(7) 0.043(2) Uij
C(27) 0.004(1) -0.1663(5) 0.5859(9) 0.065(3) Uij
C(28) 0.1542(10) -0.0423(5) 0.6473(7) 0.061(3) Uij
H(1) -0.1411 0.1421 0.1614 0.0358 Uij
H(2) -0.2127 0.2457 0.1233 0.0613 Uij
H(3) -0.3825 0.3473 0.1063 0.0720 Uij
H(4) -0.6119 0.3426 -0.0586 0.0733 Uij
H(5) -0.6677 0.2393 -0.2083 0.0598 Uij
H(6) -0.5021 0.1354 -0.1903 0.0511 Uij
H(7) -0.3132 -0.0394 -0.0316 0.0521 Uij
H(8) -0.3508 -0.1223 -0.2216 0.0622 Uij
H(9) -0.3136 -0.0782 -0.4300 0.0622 Uij
H(10) -0.2285 0.0485 -0.4452 0.0643 Uij
H(11) -0.2044 0.1337 -0.2628 0.0515 Uij
H(12) 0.2420 0.2245 0.2052 0.0534 Uij
H(13) 0.0787 0.2051 0.1249 0.0534 Uij
H(14) 0.1225 0.2043 0.2846 0.0534 Uij
H(15) 0.3305 0.1315 0.0441 0.0439 Uij
H(16) 0.2832 -0.0270 0.0027 0.0520 Uij
H(17) 0.3861 0.0242 -0.0625 0.0520 Uij
H(18) 0.4300 0.0081 0.0946 0.0520 Uij
H(19) 0.0793 0.1503 -0.0664 0.0606 Uij
H(20) 0.1665 0.1126 -0.1634 0.0606 Uij
H(21) 0.0642 0.0616 -0.0975 0.0606 Uij
H(22) 0.4182 0.0338 0.3445 0.0452 Uij
H(23) 0.4560 0.1007 0.5453 0.0754 Uij
H(24) 0.3427 0.1646 0.4755 0.0754 Uij
H(25) 0.2863 0.0812 0.4957 0.0754 Uij
H(26) 0.6066 0.1239 0.3672 0.0613 Uij
H(27) 0.5255 0.1174 0.2121 0.0613 Uij
H(28) 0.4926 0.1875 0.2977 0.0613 Uij
H(29) -0.0670 -0.1838 0.2601 0.0577 Uij
H(30) 0.0804 -0.1943 0.2138 0.0577 Uij
H(31) 0.0685 -0.2272 0.3546 0.0577 Uij
H(32) 0.3599 -0.0678 0.4658 0.0459 Uij
H(33) 0.3238 -0.1748 0.5974 0.0686 Uij
H(34) 0.3200 -0.2289 0.4726 0.0686 Uij
H(35) 0.4666 -0.1851 0.5438 0.0686 Uij
H(36) 0.3289 -0.1707 0.2498 0.0640 Uij
H(37) 0.3399 -0.0809 0.2348 0.0640 Uij
H(38) 0.4757 -0.1274 0.3218 0.0640 Uij
H(39) -0.0415 -0.0583 0.5122 0.0509 Uij
H(40) -0.0468 -0.1571 0.6565 0.0771 Uij
H(41) -0.0646 -0.1925 0.5110 0.0771 Uij
H(42) 0.0888 -0.1973 0.6194 0.0771 Uij
H(43) 0.2444 -0.0717 0.6815 0.0700 Uij
H(44) 0.1805 0.0056 0.6093 0.0700 Uij
H(45) 0.1093 -0.0312 0.7190 0.0700 Uij

loop_
_atom_type_symbol
_atom_type_oxidation_number
_atom_type_number_in_cell
_atom_type_scat_dispersion_real
_atom_type_scat_dispersion_imag
_atom_type_scat_source
C 0 56 0.002 0.002 'International Tables'
H 0 90 0.000 0.000 'International Tables'
Cl 0 4 0.132 0.159 'International Tables'
N 0 2 0.004 0.003 'International Tables'
O 0 2 0.008 0.006 'International Tables'
P 0 4 0.090 0.095 'International Tables'
Ru 0 2 -1.420 0.836 'International Tables'

loop_
_geom_angle_atom_site_label_1
_geom_angle_atom_site_label_2
_geom_angle_atom_site_label_3
_geom_angle
_geom_angle_publ_flag
Cl(1) Ru(1) Cl(2) 85.44(6) yes
Cl(1) Ru(1) P(1) 86.69(6) yes
Cl(1) Ru(1) P(2) 94.82(6) yes
Cl(1) Ru(1) N(1) 79.5(1) yes
Cl(1) Ru(1) C(1) 177.5(2) yes
Cl(2) Ru(1) P(1) 169.29(6) yes
Cl(2) Ru(1) P(2) 82.23(6) yes
Cl(2) Ru(1) N(1) 83.6(1) yes
Cl(2) Ru(1) C(1) 94.7(2) yes
P(1) Ru(1) P(2) 105.70(6) yes
P(1) Ru(1) N(1) 87.8(1) yes
P(1) Ru(1) C(1) 92.8(2) yes
P(2) Ru(1) N(1) 165.1(1) yes
P(2) Ru(1) C(1) 87.7(2) yes
N(1) Ru(1) C(1) 98.0(2) yes
Ru(1) P(1) C(15) 110.5(2) yes
Ru(1) P(1) C(16) 118.6(2) yes
Ru(1) P(1) C(19) 120.8(2) yes
C(15) P(1) C(16) 98.7(3) yes
C(15) P(1) C(19) 101.5(3) yes
C(16) P(1) C(19) 103.3(3) yes
Ru(1) P(2) C(22) 108.3(2) yes
Ru(1) P(2) C(23) 122.4(2) yes
Ru(1) P(2) C(26) 110.5(2) yes
C(22) P(2) C(23) 100.4(3) yes
C(22) P(2) C(26) 105.8(3) yes
C(23) P(2) C(26) 107.9(3) yes
Ru(1) N(1) C(2) 143.6(4) yes
Ru(1) N(1) H(1) 108.7466 no
C(2) N(1) H(1) 107.6434 no
Ru(1) C(1) O(1) 176.8(6) yes
N(1) C(2) C(3) 119.9(6) yes
N(1) C(2) C(9) 121.3(5) yes
C(3) C(2) C(9) 118.7(5) yes
C(2) C(3) C(4) 122.5(6) yes
C(2) C(3) C(8) 119.6(6) yes
C(4) C(3) C(8) 117.8(6) yes
C(3) C(4) C(5) 121.1(7) yes
C(3) C(4) H(2) 119.1482 no
C(5) C(4) H(2) 119.7917 no
C(4) C(5) C(6) 119.6(7) yes
C(4) C(5) H(3) 119.6708 no
C(6) C(5) H(3) 120.6591 no
C(5) C(6) C(7) 120.3(7) yes
C(5) C(6) H(4) 118.4690 no
C(7) C(6) H(4) 121.2423 no
C(6) C(7) C(8) 121.1(7) yes
C(6) C(7) H(5) 118.5997 no
C(8) C(7) H(5) 120.3070 no
C(3) C(8) C(7) 120.0(7) yes
C(3) C(8) H(6) 119.5470 no
C(7) C(8) H(6) 120.4168 no
C(2) C(9) C(10) 120.5(7) yes
C(2) C(9) C(14) 121.3(6) yes
C(10) C(9) C(14) 118.1(7) yes
C(9) C(10) C(11) 120.1(8) yes
C(9) C(10) H(7) 119.1309 no
C(11) C(10) H(7) 120.7987 no
C(10) C(11) C(12) 121.1(7) yes
C(10) C(11) H(8) 119.1344 no
C(12) C(11) H(8) 119.7037 no
C(11) C(12) C(13) 119.3(8) yes
C(11) C(12) H(9) 121.4937 no
C(13) C(12) H(9) 119.2289 no
C(12) C(13) C(14) 120.7(7) yes
C(12) C(13) H(10) 120.8922 no
C(14) C(13) H(10) 118.4202 no
C(9) C(14) C(13) 120.7(7) yes
C(9) C(14) H(11) 119.7169 no
C(13) C(14) H(11) 119.6306 no
P(1) C(15) H(12) 109.2504 no
P(1) C(15) H(13) 109.2693 no
P(1) C(15) H(14) 109.7273 no
H(12) C(15) H(13) 108.9978 no
H(12) C(15) H(14) 109.7806 no
H(13) C(15) H(14) 109.7969 no
P(1) C(16) C(17) 115.1(5) yes
P(1) C(16) C(18) 111.9(4) yes
P(1) C(16) H(15) 106.1916 no
C(17) C(16) C(18) 111.1(6) yes
C(17) C(16) H(15) 106.0425 no
C(18) C(16) H(15) 105.7363 no
C(16) C(17) H(16) 109.1993 no
C(16) C(17) H(17) 109.4963 no
C(16) C(17) H(18) 109.4772 no
H(16) C(17) H(17) 109.3179 no
H(16) C(17) H(18) 109.4771 no
H(17) C(17) H(18) 109.8574 no
C(16) C(18) H(19) 109.2594 no
C(16) C(18) H(20) 109.8504 no
C(16) C(18) H(21) 109.0382 no
H(19) C(18) H(20) 110.0272 no
H(19) C(18) H(21) 108.9295 no
H(20) C(18) H(21) 109.7134 no
P(1) C(19) C(20) 111.1(5) yes
P(1) C(19) C(21) 114.3(5) yes
P(1) C(19) H(22) 106.0174 no
C(20) C(19) C(21) 111.2(6) yes
C(20) C(19) H(22) 106.4643 no
C(21) C(19) H(22) 107.2753 no
C(19) C(20) H(23) 110.2306 no
C(19) C(20) H(24) 110.4719 no
C(19) C(20) H(25) 108.7403 no
H(23) C(20) H(24) 111.1636 no
H(23) C(20) H(25) 107.6526 no
H(24) C(20) H(25) 108.4901 no
C(19) C(21) H(26) 108.7834 no
C(19) C(21) H(27) 109.9902 no
C(19) C(21) H(28) 110.1158 no
H(26) C(21) H(27) 108.3016 no
H(26) C(21) H(28) 108.8815 no
H(27) C(21) H(28) 110.7167 no
P(2) C(22) H(29) 110.4322 no
P(2) C(22) H(30) 108.7152 no
P(2) C(22) H(31) 109.3718 no
H(29) C(22) H(30) 109.6750 no
H(29) C(22) H(31) 110.6859 no
H(30) C(22) H(31) 107.9005 no
P(2) C(23) C(24) 114.9(5) yes
P(2) C(23) C(25) 111.7(5) yes
P(2) C(23) H(32) 105.8519 no
C(24) C(23) C(25) 109.6(6) yes
C(24) C(23) H(32) 106.8829 no
C(25) C(23) H(32) 107.5269 no
C(23) C(24) H(33) 109.4838 no
C(23) C(24) H(34) 109.2939 no
C(23) C(24) H(35) 110.1074 no
H(33) C(24) H(34) 108.0428 no
H(33) C(24) H(35) 109.5555 no
H(34) C(24) H(35) 110.3229 no
C(23) C(25) H(36) 108.2956 no
C(23) C(25) H(37) 108.5118 no
C(23) C(25) H(38) 109.1255 no
H(36) C(25) H(37) 109.1493 no
H(36) C(25) H(38) 110.9422 no
H(37) C(25) H(38) 110.7487 no
P(2) C(26) C(27) 115.2(5) yes
P(2) C(26) C(28) 112.8(5) yes
P(2) C(26) H(39) 104.7531 no
C(27) C(26) C(28) 112.4(7) yes
C(27) C(26) H(39) 105.8596 no
C(28) C(26) H(39) 104.6647 no
C(26) C(27) H(40) 109.0751 no
C(26) C(27) H(41) 108.7694 no
C(26) C(27) H(42) 110.5557 no
H(40) C(27) H(41) 108.3073 no
H(40) C(27) H(42) 110.3299 no
H(41) C(27) H(42) 109.7538 no
C(26) C(28) H(43) 109.5627 no
C(26) C(28) H(44) 109.1995 no
C(26) C(28) H(45) 110.4326 no
H(43) C(28) H(44) 107.9342 no
H(43) C(28) H(45) 110.0093 no
H(44) C(28) H(45) 109.6578 no

loop_
_geom_bond_atom_site_label_1
_geom_bond_atom_site_label_2
_geom_bond_distance
_geom_bond_publ_flag
Ru(1) Cl(1) 2.481(2) yes
Ru(1) Cl(2) 2.458(2) yes
Ru(1) P(1) 2.373(2) yes
Ru(1) P(2) 2.371(2) yes
Ru(1) N(1) 2.144(5) yes
Ru(1) C(1) 1.800(7) yes
P(1) C(15) 1.827(7) yes
P(1) C(16) 1.847(7) yes
P(1) C(19) 1.859(6) yes
P(2) C(22) 1.832(7) yes
P(2) C(23) 1.844(7) yes
P(2) C(26) 1.857(7) yes
O(1) C(1) 1.167(7) yes
N(1) C(2) 1.296(7) yes
N(1) H(1) 0.9466 no
C(2) C(3) 1.469(9) yes
C(2) C(9) 1.480(9) yes
C(3) C(4) 1.381(10) yes
C(3) C(8) 1.425(9) yes
C(4) C(5) 1.38(1) yes
C(4) H(2) 0.9465 no
C(5) C(6) 1.39(1) yes
C(5) H(3) 0.9509 no
C(6) C(7) 1.35(1) yes
C(6) H(4) 0.9498 no
C(7) C(8) 1.367(9) yes
C(7) H(5) 0.9451 no
C(8) H(6) 0.9392 no
C(9) C(10) 1.383(9) yes
C(9) C(14) 1.389(10) yes
C(10) C(11) 1.38(1) yes
C(10) H(7) 0.9591 no
C(11) C(12) 1.36(1) yes
C(11) H(8) 0.9485 no
C(12) C(13) 1.36(1) yes
C(12) H(9) 0.9539 no
C(13) C(14) 1.37(1) yes
C(13) H(10) 0.9652 no
C(14) H(11) 0.9592 no
C(15) H(12) 0.9529 no
C(15) H(13) 0.9527 no
C(15) H(14) 0.9435 no
C(16) C(17) 1.51(1) yes
C(16) C(18) 1.530(9) yes
C(16) H(15) 0.9497 no
C(17) H(16) 0.9531 no
C(17) H(17) 0.9487 no
C(17) H(18) 0.9468 no
C(18) H(19) 0.9514 no
C(18) H(20) 0.9421 no
C(18) H(21) 0.9550 no
C(19) C(20) 1.52(1) yes
C(19) C(21) 1.528(9) yes
C(19) H(22) 0.9591 no
C(20) H(23) 0.9454 no
C(20) H(24) 0.9352 no
C(20) H(25) 0.9763 no
C(21) H(26) 0.9676 no
C(21) H(27) 0.9463 no
C(21) H(28) 0.9393 no
C(22) H(29) 0.9323 no
C(22) H(30) 0.9652 no
C(22) H(31) 0.9536 no
C(23) C(24) 1.525(10) yes
C(23) C(25) 1.49(1) yes
C(23) H(32) 0.9538 no
C(24) H(33) 0.9630 no
C(24) H(34) 0.9541 no
C(24) H(35) 0.9360 no
C(25) H(36) 0.9508 no
C(25) H(37) 0.9530 no
C(25) H(38) 0.9322 no
C(26) C(27) 1.519(10) yes
C(26) C(28) 1.52(1) yes
C(26) H(39) 0.9443 no
C(27) H(40) 0.9536 no
C(27) H(41) 0.9602 no
C(27) H(42) 0.9364 no
C(28) H(43) 0.9572 no
C(28) H(44) 0.9612 no
C(28) H(45) 0.9365 no
